data_1534197
loop_
_publ_author_name
'Baerlocher, C.'
'Meier, W.M.'

_publ_section_title
;
 Synthese und Kristallstruktur von Tetramethylammonium-Sodalith
;
_journal_name_full 'Helvetica Chimica Acta'
_journal_page_first 1853
_journal_page_last 1860
_journal_volume 52
_journal_year 1969
_chemical_formula_sum 'C4 H12 Al N O12 Si5'
_chemical_name_systematic '((C H3)4 N) (Al Si5 O12)'
_space_group_IT_number 217
_symmetry_space_group_name_Hall 'I -4 2 3'
_symmetry_space_group_name_H-M 'I -4 3 m'
_cell_angle_alpha 90
_cell_angle_beta 90
_cell_angle_gamma 90
_cell_formula_units_Z 2
_cell_length_a 8.975
_cell_length_b 8.975
_cell_length_c 8.975
_cell_volume 722.942
_citation_journal_id_ASTM HCACAV
_cod_data_source_file Baerlocher_HCACAV_1969_1769.cif
_cod_data_source_block C4H12Al1N1O12Si5
_cod_original_formula_sum 'C4 H12 Al1 N1 O12 Si5'
_cod_database_code 1534197

loop_
_symmetry_equiv_pos_as_xyz
x,y,z
y,-x,-z
-x,-y,z
-y,x,-z
x,-y,-z
-y,-x,z
-x,y,-z
y,x,z
z,x,y
x,-z,-y
-z,-x,y
-x,z,-y
z,-x,-y
-x,-z,y
-z,x,-y
x,z,y
y,z,x
y,-z,-x
-z,-y,x
-y,z,-x
z,y,x
-y,-z,x
-z,y,-x
z,-y,-x
x+1/2,y+1/2,z+1/2
y+1/2,-x+1/2,-z+1/2
-x+1/2,-y+1/2,z+1/2
-y+1/2,x+1/2,-z+1/2
x+1/2,-y+1/2,-z+1/2
-y+1/2,-x+1/2,z+1/2
-x+1/2,y+1/2,-z+1/2
y+1/2,x+1/2,z+1/2
z+1/2,x+1/2,y+1/2
x+1/2,-z+1/2,-y+1/2
-z+1/2,-x+1/2,y+1/2
-x+1/2,z+1/2,-y+1/2
z+1/2,-x+1/2,-y+1/2
-x+1/2,-z+1/2,y+1/2
-z+1/2,x+1/2,-y+1/2
x+1/2,z+1/2,y+1/2
y+1/2,z+1/2,x+1/2
y+1/2,-z+1/2,-x+1/2
-z+1/2,-y+1/2,x+1/2
-y+1/2,z+1/2,-x+1/2
z+1/2,y+1/2,x+1/2
-y+1/2,-z+1/2,x+1/2
-z+1/2,y+1/2,-x+1/2
z+1/2,-y+1/2,-x+1/2

loop_
_atom_site_label
_atom_site_type_symbol
_atom_site_fract_x
_atom_site_fract_y
_atom_site_fract_z
_atom_site_occupancy
_atom_site_U_iso_or_equiv
Al1 Al+3 0.25 0.5 0 0.1667 0.0
O1 O-2 0.145 0.145 0.48 1 0.0
Si1 Si+4 0.25 0.5 0 0.8333 0.0
C1 C-2 0.095 0.134 -0.01 0.1667 0.0
N1 N-3 0 0 0 1 0.0
